data_1548728
loop_
_publ_author_name
'Engwerda, Antonius H.J.'
'Brugman, Sander J.T.'
'Tinnemans, Paul'
'Vlieg, Elias'

_publ_section_title
;
 3-Nitrobenzaldehyde
;
_journal_coeditor_code HB4202
_journal_issue 1
_journal_name_full IUCrData
_journal_page_first x180092
_journal_paper_doi 10.1107/S2414314618000925
_journal_volume 3
_journal_year 2018
_chemical_formula_iupac 'C7 H5 N O3'
_chemical_formula_moiety 'C7 H5 N O3'
_chemical_formula_sum 'C7 H5 N O3'
_chemical_formula_weight 151.12
_chemical_melting_point 327
_chemical_name_common
;
meta-nitrobenzaldehyde
m-nitrobenzaldehyde
;
_chemical_name_systematic 3-Nitrobenzaldehyde
_space_group_crystal_system monoclinic
_space_group_IT_number 4
_space_group_name_Hall 'P 2yb'
_space_group_name_H-M_alt 'P 1 21 1'
_symmetry_space_group_name_Hall 'P 2yb'
_symmetry_space_group_name_H-M 'P 1 21 1'
_atom_sites_solution_hydrogens geom
_atom_sites_solution_primary direct
_atom_sites_solution_secondary difmap
_audit_creation_method SHELXL-2016/6
_cell_angle_alpha 90
_cell_angle_beta 94.8144(16)
_cell_angle_gamma 90
_cell_formula_units_Z 2
_cell_length_a 3.7363(2)
_cell_length_b 7.0071(3)
_cell_length_c 12.5877(6)
_cell_measurement_reflns_used 9919
_cell_measurement_temperature 150(2)
_cell_measurement_theta_max 40.3
_cell_measurement_theta_min 2.9
_cell_volume 328.39(3)
_computing_cell_refinement
;
<i>PEAKREF</i> (Schreurs, 2013)
;
_computing_data_collection
;
APEX3 (Bruker, 2012)
;
_computing_data_reduction
;
SAINT (Bruker, 2012)
;
_computing_molecular_graphics
;
PLATON (Spek, 2009) and <i>ShelXLe</i> (H\"ubschle <i>et al.</i>,
2011)
;
_computing_structure_refinement
;
<i>SHELXL2016/6</i> (Sheldrick, 2015b)
;
_computing_structure_solution
;
<i>SHELXT2014/4</i> (Sheldrick, 2015a)
;
_diffrn_ambient_temperature 150(2)
_diffrn_detector_area_resol_mean 10.4
_diffrn_measured_fraction_theta_full 0.997
_diffrn_measured_fraction_theta_max 0.998
_diffrn_measurement_device 'Bruker D8 Quest APEX3'
_diffrn_measurement_method '\f and \w scans'
_diffrn_radiation_monochromator graphite
_diffrn_radiation_type MoK\a
_diffrn_radiation_wavelength 0.71073
_diffrn_reflns_av_R_equivalents 0.0207
_diffrn_reflns_limit_h_max 6
_diffrn_reflns_limit_h_min -6
_diffrn_reflns_limit_k_max 12
_diffrn_reflns_limit_k_min -12
_diffrn_reflns_limit_l_max 22
_diffrn_reflns_limit_l_min -22
_diffrn_reflns_number 18662
_diffrn_reflns_theta_full 25.242
_diffrn_reflns_theta_max 40.260
_diffrn_reflns_theta_min 3.248
_exptl_absorpt_coefficient_mu 0.122
_exptl_absorpt_correction_T_max 0.7479
_exptl_absorpt_correction_T_min 0.7127
_exptl_absorpt_correction_type multi-scan
_exptl_absorpt_process_details
;
(SADABS; Bruker, 2011)
;
_exptl_crystal_colour colourless
_exptl_crystal_density_diffrn 1.528
_exptl_crystal_description needle
_exptl_crystal_F_000 156
_exptl_crystal_size_max 0.480
_exptl_crystal_size_mid 0.171
_exptl_crystal_size_min 0.090
_refine_diff_density_max 0.376
_refine_diff_density_min -0.211
_refine_ls_abs_structure_details
;
Flack <i>x</i> determined using 1595 quotients
[(<i>I</i>^+^)-(<i>I</i>^-^)]/[(<i>I</i>^+^)+(<i>I</i>^-^)]
(Parsons <i>et al.</i>,  2013).
;
_refine_ls_abs_structure_Flack -0.02(13)
_refine_ls_extinction_method none
_refine_ls_goodness_of_fit_ref 1.051
_refine_ls_hydrogen_treatment constr
_refine_ls_matrix_type full
_refine_ls_number_parameters 100
_refine_ls_number_reflns 4005
_refine_ls_number_restraints 1
_refine_ls_restrained_S_all 1.051
_refine_ls_R_factor_all 0.0337
_refine_ls_R_factor_gt 0.0299
_refine_ls_shift/su_max 0.000
_refine_ls_shift/su_mean 0.000
_refine_ls_structure_factor_coef Fsqd
_refine_ls_weighting_details 'w=1/[\s^2^(Fo^2^)+(0.0643P)^2^+0.0066P] where P=(Fo^2^+2Fc^2^)/3'
_refine_ls_weighting_scheme calc
_refine_ls_wR_factor_gt 0.0863
_refine_ls_wR_factor_ref 0.0890
_reflns_number_gt 3735
_reflns_number_total 4005
_reflns_threshold_expression 'I > 2\s(I)'
_cod_data_source_file hb4202sup1.cif
_cod_data_source_block I
_cod_database_code 1548728
_shelx_space_group_comment
;
The symmetry employed for this shelxl refinement is uniquely defined
by the following loop, which should always be used as a source of
symmetry information in preference to the above space-group names.
They are only intended as comments.
;
_shelx_estimated_absorpt_t_min 0.944
_shelx_estimated_absorpt_t_max 0.989

loop_
_space_group_symop_operation_xyz
'x, y, z'
'-x, y+1/2, -z'

loop_
_atom_site_type_symbol
_atom_site_label
_atom_site_fract_x
_atom_site_fract_y
_atom_site_fract_z
_atom_site_U_iso_or_equiv
_atom_site_adp_type
_atom_site_calc_flag
_atom_site_occupancy
O O01 0.3805(2) 0.36964(11) 0.47803(5) 0.02774(14) Uani d 1
O O02 0.5659(2) 0.81726(10) 0.79109(6) 0.02858(15) Uani d 1
O O03 0.3141(2) 0.75360(14) 0.93565(6) 0.03273(17) Uani d 1
N N01 0.39008(18) 0.71338(9) 0.84537(5) 0.01838(11) Uani d 1
C C01 0.26607(18) 0.52935(9) 0.79964(5) 0.01429(10) Uani d 1
C C02 0.1223(2) 0.39635(11) 0.86644(6) 0.01736(12) Uani d 1
H H02 0.101303 0.424953 0.939430 0.021 Uiso calc 1
C C03 0.0102(2) 0.22081(11) 0.82413(6) 0.01891(13) Uani d 1
H H03 -0.087439 0.127606 0.868273 0.023 Uiso calc 1
C C04 0.0419(2) 0.18223(10) 0.71667(6) 0.01706(12) Uani d 1
H H04 -0.036577 0.062838 0.687503 0.020 Uiso calc 1
C C05 0.18828(17) 0.31822(9) 0.65163(5) 0.01416(10) Uani d 1
C C06 0.30344(19) 0.49536(10) 0.69286(5) 0.01405(10) Uani d 1
H H06 0.403384 0.588642 0.649244 0.017 Uiso calc 1
C C07 0.2287(2) 0.26924(11) 0.53892(6) 0.01863(12) Uani d 1
H H07 0.129789 0.151915 0.512489 0.022 Uiso calc 1

loop_
_atom_site_aniso_label
_atom_site_aniso_U_11
_atom_site_aniso_U_22
_atom_site_aniso_U_33
_atom_site_aniso_U_12
_atom_site_aniso_U_13
_atom_site_aniso_U_23
O01 0.0390(3) 0.0266(3) 0.0188(2) -0.0037(3) 0.0094(2) -0.0013(2)
O02 0.0373(3) 0.0184(2) 0.0311(3) -0.0106(3) 0.0088(3) -0.0032(2)
O03 0.0461(4) 0.0320(3) 0.0209(3) -0.0065(3) 0.0074(3) -0.0112(3)
N01 0.0201(3) 0.0162(2) 0.0187(2) -0.00059(19) 0.00057(19) -0.00306(18)
C01 0.0145(2) 0.0137(2) 0.0148(2) -0.00082(17) 0.00209(18) -0.00065(17)
C02 0.0185(3) 0.0190(3) 0.0148(2) -0.0012(2) 0.0030(2) 0.00250(19)
C03 0.0203(3) 0.0171(3) 0.0196(3) -0.0025(2) 0.0034(2) 0.0042(2)
C04 0.0173(3) 0.0139(2) 0.0200(3) -0.00153(19) 0.0015(2) 0.0017(2)
C05 0.0143(2) 0.0129(2) 0.0153(2) 0.00052(19) 0.00169(18) 0.00008(19)
C06 0.0148(2) 0.0132(2) 0.0145(2) -0.00045(17) 0.00272(17) 0.00045(17)
C07 0.0216(3) 0.0172(2) 0.0174(3) 0.0010(2) 0.0028(2) -0.0031(2)

loop_
_atom_type_symbol
_atom_type_description
_atom_type_scat_dispersion_real
_atom_type_scat_dispersion_imag
_atom_type_scat_source
C C 0.0033 0.0016 'International Tables Vol C Tables 4.2.6.8 and 6.1.1.4'
H H 0.0000 0.0000 'International Tables Vol C Tables 4.2.6.8 and 6.1.1.4'
N N 0.0061 0.0033 'International Tables Vol C Tables 4.2.6.8 and 6.1.1.4'
O O 0.0106 0.0060 'International Tables Vol C Tables 4.2.6.8 and 6.1.1.4'

loop_
_geom_angle_atom_site_label_1
_geom_angle_atom_site_label_2
_geom_angle_atom_site_label_3
_geom_angle
O03 N01 O02 123.79(8)
O03 N01 C01 118.29(7)
O02 N01 C01 117.92(6)
C06 C01 C02 123.15(6)
C06 C01 N01 118.48(6)
C02 C01 N01 118.36(6)
C03 C02 C01 118.65(6)
C03 C02 H02 120.7
C01 C02 H02 120.7
C02 C03 C04 119.72(6)
C02 C03 H03 120.1
C04 C03 H03 120.1
C03 C04 C05 120.36(6)
C03 C04 H04 119.8
C05 C04 H04 119.8
C04 C05 C06 120.73(6)
C04 C05 C07 118.69(6)
C06 C05 C07 120.56(6)
C01 C06 C05 117.39(6)
C01 C06 H06 121.3
C05 C06 H06 121.3
O01 C07 C05 124.13(7)
O01 C07 H07 117.9
C05 C07 H07 117.9

loop_
_geom_bond_atom_site_label_1
_geom_bond_atom_site_label_2
_geom_bond_distance
O01 C07 1.2152(10)
O02 N01 1.2262(9)
O03 N01 1.2271(9)
N01 C01 1.4711(9)
C01 C06 1.3836(9)
C01 C02 1.3928(9)
C02 C03 1.3909(11)
C02 H02 0.9500
C03 C04 1.3941(10)
C03 H03 0.9500
C04 C05 1.3974(9)
C04 H04 0.9500
C05 C06 1.3992(10)
C05 C07 1.4797(9)
C06 H06 0.9500
C07 H07 0.9500

loop_
_geom_torsion_atom_site_label_1
_geom_torsion_atom_site_label_2
_geom_torsion_atom_site_label_3
_geom_torsion_atom_site_label_4
_geom_torsion
O03 N01 C01 C06 170.48(8)
O02 N01 C01 C06 -10.01(10)
O03 N01 C01 C02 -10.63(11)
O02 N01 C01 C02 168.88(7)
C06 C01 C02 C03 -0.08(11)
N01 C01 C02 C03 -178.92(7)
C01 C02 C03 C04 -0.34(11)
C02 C03 C04 C05 0.56(11)
C03 C04 C05 C06 -0.38(10)
C03 C04 C05 C07 177.92(7)
C02 C01 C06 C05 0.25(10)
N01 C01 C06 C05 179.09(6)
C04 C05 C06 C01 -0.02(9)
C07 C05 C06 C01 -178.30(6)
C04 C05 C07 O01 -173.33(8)
C06 C05 C07 O01 4.98(12)

_cod_database_fobs_code 1548728
